data_2009086
loop_
_publ_author_name
'Eleonora Freire'
'Sergio Baggio'
'Ricardo Baggio'
'Leopoldo Suescun'

_publ_section_title
;Triaqua(2,2'-bipyridyl-<i>N</i>,<i>N</i>')(thiosulfato-<i>S</i>)nickel(II)
 dihydrate and
 triaqua(1,10-phenanthroline-<i>N</i>,<i>N</i>')(thiosulfato-<i>S</i>)nickel(II)
 monohydrate
;
_journal_issue 11
_journal_name_full 'Acta Crystallographica Section C'
_journal_page_first 1780
_journal_page_last 1784
_journal_paper_doi 10.1107/S010827019900829X
_journal_volume 55
_journal_year 1999
_chemical_formula_iupac '[Ni (S2 O3) (C10 H8 N2) (H2 O1)3], 2H2 O1'
_chemical_formula_sum 'C10 H18 N2 Ni O8 S2'
_chemical_formula_weight 417.09
_chemical_name_systematic
;
Triaqua-(2,2'-bipyridyl-N,N')-(thiosulfato-S)-nickel(II) dihydrate
;
_space_group_IT_number 7
_symmetry_cell_setting monoclinic
_symmetry_space_group_name_Hall 'P -2yc'
_symmetry_space_group_name_H-M 'P 1 c 1'
_audit_creation_method SHELXL-97
_cell_angle_alpha 90.00
_cell_angle_beta 102.82(3)
_cell_angle_gamma 90.00
_cell_formula_units_Z 4
_cell_length_a 12.377(3)
_cell_length_b 6.9740(14)
_cell_length_c 19.822(4)
_cell_measurement_reflns_used 25
_cell_measurement_temperature 293(2)
_cell_measurement_theta_max 15.0
_cell_measurement_theta_min 7.5
_cell_volume 1668.3(7)
_computing_cell_refinement 'MSC/AFC Diffractometer Control Software'
_computing_data_collection
;
MSC/AFC Diffractometer Control Software (Molecular Structure
Corporation, 1988)
;
_computing_data_reduction 'MSC/AFC Diffractometer Control Software'
_computing_molecular_graphics 'XP in SHELXTL/PC (Sheldrick,1994)'
_computing_publication_material 'PARST (Nardelli, 1983) and CSD (Allen & Kennard, 1993)'
_computing_structure_refinement 'SHELXL97 (Sheldrick, 1997)'
_computing_structure_solution 'SHELXS97 (Sheldrick, 1990)'
_diffrn_ambient_temperature 293(2)
_diffrn_measured_fraction_theta_full 1.000
_diffrn_measured_fraction_theta_max 1.000
_diffrn_measurement_device 'Rigaku AFC-7S'
_diffrn_measurement_method \w/2\q
_diffrn_radiation_monochromator graphite
_diffrn_radiation_source 'fine-focus sealed tube'
_diffrn_radiation_type MoK\a
_diffrn_radiation_wavelength 0.71073
_diffrn_reflns_av_R_equivalents 0.053
_diffrn_reflns_av_sigmaI/netI 0.029
_diffrn_reflns_limit_h_max 16
_diffrn_reflns_limit_h_min 0
_diffrn_reflns_limit_k_max 9
_diffrn_reflns_limit_k_min 0
_diffrn_reflns_limit_l_max 25
_diffrn_reflns_limit_l_min -25
_diffrn_reflns_number 4225
_diffrn_reflns_theta_full 27.51
_diffrn_reflns_theta_max 27.51
_diffrn_reflns_theta_min 2.11
_diffrn_standards_decay_% <3
_diffrn_standards_interval_count 150
_diffrn_standards_number 3
_exptl_absorpt_coefficient_mu 1.45
_exptl_absorpt_correction_T_max 0.83
_exptl_absorpt_correction_T_min 0.66
_exptl_absorpt_correction_type '\y scan'
_exptl_absorpt_process_details '(Molecular Structure Corporation, 1988)'
_exptl_crystal_colour 'light blue'
_exptl_crystal_density_diffrn 1.66
_exptl_crystal_density_method 'not measured'
_exptl_crystal_description needle
_exptl_crystal_F_000 864
_exptl_crystal_size_max 0.40
_exptl_crystal_size_mid 0.15
_exptl_crystal_size_min 0.10
_refine_diff_density_max 0.85
_refine_diff_density_min -0.87
_refine_ls_abs_structure_details 'Flack (1983)'
_refine_ls_abs_structure_Flack 0.047(18)
_refine_ls_extinction_method none
_refine_ls_goodness_of_fit_ref 1.08
_refine_ls_hydrogen_treatment mixed
_refine_ls_matrix_type full
_refine_ls_number_parameters 496
_refine_ls_number_reflns 4008
_refine_ls_R_factor_all 0.042
_refine_ls_R_factor_gt 0.036
_refine_ls_shift/su_max <0.01
_refine_ls_shift/su_mean <0.01
_refine_ls_structure_factor_coef Fsqd
_refine_ls_weighting_details 'w = 1/[\s^2^(Fo^2^)+(0.046P)^2^+2.20P] where P = (Fo^2^+2Fc^2^)/3'
_refine_ls_weighting_scheme calc
_refine_ls_wR_factor_ref 0.099
_reflns_number_gt 3610
_reflns_number_total 4008
_reflns_threshold_expression I>2\s(I)
_cod_data_source_file bk1471.cif
_cod_data_source_block I
_cod_depositor_comments
;
The following automatic conversions were performed:
'_symmetry_cell_setting' value 'Monoclinic' changed to 'monoclinic'
according to '/home/saulius/struct/CIF-dictionaries/cif_core.dic'
dictionary named 'cif_core.dic' version 2.4.1 from
2010-06-29.

'_geom_bond_publ_flag' value 'Y' changed to 'y' according to
'/home/saulius/struct/CIF-dictionaries/cif_core.dic' dictionary named
'cif_core.dic' version 2.4.1 from 2010-06-29 (20
times).

'_geom_bond_publ_flag' value 'N' changed to 'n' according to
'/home/saulius/struct/CIF-dictionaries/cif_core.dic' dictionary named
'cif_core.dic' version 2.4.1 from 2010-06-29 (62 times).

Automatic conversion script
Id: cif_fix_enum 1527 2010-12-29 10:47:43Z saulius 

The following automatic conversions were performed:

'_symmetry_cell_setting' value 'Monoclinic' changed to 'monoclinic'
according to /home/saulius/struct/CIF-dictionaries/cif_core.dic
dictionary named 'cif_core.dic' version 2.4.1 from
2010-06-29.

'_geom_bond_publ_flag' value 'Y' changed to 'y'
according to /home/saulius/struct/CIF-dictionaries/cif_core.dic
dictionary named 'cif_core.dic' version 2.4.1 from 2010-06-29 (20
times).

'_geom_bond_publ_flag' value 'N' changed to 'n' according to
/home/saulius/struct/CIF-dictionaries/cif_core.dic dictionary named
'cif_core.dic' version 2.4.1 from 2010-06-29 (62
times).

'_geom_angle_publ_flag' value 'N' changed to 'n' according
to /home/saulius/struct/CIF-dictionaries/cif_core.dic dictionary
named 'cif_core.dic' version 2.4.1 from 2010-06-29 (138 times).

Automatic conversion script
Id: cif_fix_values 1715 2011-07-08 13:25:40Z adriana 

The following automatic conversions were performed:

'_refine_ls_weighting_scheme' value 'calc w =
1/[\s^2^(Fo^2^)+(0.046P)^2^+2.20P] where P = (Fo^2^+2Fc^2^)/3' was
changed to 'calc'. New tag '_refine_ls_weighting_details' was
created. The value of the new tag was set to 'w =
1/[\s^2^(Fo^2^)+(0.046P)^2^+2.20P] where P = (Fo^2^+2Fc^2^)/3'.

Automatic conversion script
Id: cif_fix_values 3143 2015-03-26 13:38:13Z robertas 
;
_cod_original_cell_volume 1668.3(6)
_cod_original_sg_symbol_H-M 'P c'
_cod_database_code 2009086

loop_
_symmetry_equiv_pos_as_xyz
'x, y, z'
'x, -y, z+1/2'

loop_
_atom_site_label
_atom_site_fract_x
_atom_site_fract_y
_atom_site_fract_z
_atom_site_U_iso_or_equiv
_atom_site_adp_type
_atom_site_calc_flag
_atom_site_refinement_flags
_atom_site_occupancy
_atom_site_disorder_assembly
_atom_site_disorder_group
_atom_site_type_symbol
Ni1A .26097(4) .91705(11) .07717(3) .02640(16) Uani d . 1 . . Ni
S1A .29284(12) .5909(2) .12717(8) .0331(3) Uani d . 1 . . S
S2A .15580(12) .5368(2) .16418(7) .0295(3) Uani d . 1 . . S
O1A .1726(5) .3571(7) .2022(3) .0448(12) Uani d . 1 . . O
O2A .1426(4) .6952(7) .2104(2) .0386(10) Uani d . 1 . . O
O3A .0607(4) .5282(8) .1053(3) .0442(11) Uani d . 1 . . O
O1WA .2460(4) 1.0123(7) .1735(2) .0356(9) Uani d . 1 . . O
H1A1 .223(4) 1.117(6) .181(3) .015(13) Uiso d . 1 . . H
H1A2 .219(7) .927(8) .191(4) .06(3) Uiso d . 1 . . H
O2WA .0933(4) .8703(8) .0425(2) .0349(9) Uani d . 1 . . O
H2A1 .050(6) .951(9) .045(5) .05(3) Uiso d . 1 . . H
H2A2 .075(8) .766(8) .057(5) .08(4) Uiso d . 1 . . H
O3WA .2286(4) 1.1963(7) .0368(2) .0384(10) Uani d . 1 . . O
H3A1 .172(5) 1.196(12) .007(4) .06(3) Uiso d . 1 . . H
H3A2 .232(8) 1.291(11) .062(4) .08(4) Uiso d . 1 . . H
N1A .4286(5) .9664(8) .0993(3) .0332(11) Uani d . 1 . . N
N2A .2988(4) .8574(8) -.0173(2) .0311(10) Uani d . 1 . . N
C1A .4914(6) 1.0104(12) .1617(4) .0491(18) Uani d . 1 . . C
H1AA .4575 1.0232 .1989 .059 Uiso calc R 1 . . H
C2A .6041(7) 1.0373(13) .1728(5) .060(2) Uani d . 1 . . C
H2AA .6456 1.0651 .2169 .072 Uiso calc R 1 . . H
C3A .6543(6) 1.0224(13) .1180(6) .063(2) Uani d . 1 . . C
H3AA .7302 1.0413 .1241 .075 Uiso calc R 1 . . H
C4A .5897(6) .9788(12) .0531(5) .0506(19) Uani d . 1 . . C
H4AA .6217 .9697 .0150 .061 Uiso calc R 1 . . H
C5A .4362(7) .8850(11) -.0834(4) .0487(18) Uani d . 1 . . C
H5AA .5090 .9115 -.0854 .058 Uiso calc R 1 . . H
C6A .3602(9) .8359(12) -.1420(4) .058(2) Uani d . 1 . . C
H6AA .3815 .8275 -.1841 .069 Uiso calc R 1 . . H
C7A .2522(8) .7991(12) -.1390(4) .0521(19) Uani d . 1 . . C
H7AA .1995 .7661 -.1785 .062 Uiso calc R 1 . . H
C8A .2245(6) .8127(10) -.0752(3) .0412(14) Uani d . 1 . . C
H8AA .1516 .7899 -.0724 .049 Uiso calc R 1 . . H
C9A .4780(6) .9490(9) .0459(4) .0348(14) Uani d . 1 . . C
C10A .4037(6) .8948(9) -.0206(3) .0342(13) Uani d . 1 . . C
Ni1B -.26198(5) .45771(11) -.07647(3) .02673(16) Uani d . 1 . . Ni
S1B -.29047(12) .7850(2) -.12775(8) .0334(3) Uani d . 1 . . S
S2B -.15216(11) .8312(2) -.16455(7) .0295(3) Uani d . 1 . . S
O1B -.1661(4) 1.0140(7) -.2017(3) .0392(10) Uani d . 1 . . O
O2B -.1408(5) .6718(7) -.2108(3) .0453(11) Uani d . 1 . . O
O3B -.0575(4) .8393(8) -.1057(3) .0458(12) Uani d . 1 . . O
O1WB -.2456(4) .3599(7) -.1726(2) .0365(9) Uani d . 1 . . O
H1B1 -.189(7) .39(2) -.186(6) .09(4) Uiso d . 1 . . H
H1B2 -.260(18) .25(2) -.182(15) .33(16) Uiso d . 1 . . H
O2WB -.0944(4) .5042(8) -.0404(2) .0367(10) Uani d . 1 . . O
H2B1 -.070(6) .601(7) -.058(4) .04(2) Uiso d . 1 . . H
H2B2 -.056(8) .414(9) -.046(6) .09(4) Uiso d . 1 . . H
O3WB -.2288(4) .1758(7) -.0353(2) .0379(10) Uani d . 1 . . O
H3B1 -.234(6) .093(8) -.064(3) .031(19) Uiso d . 1 . . H
H3B2 -.169(5) .175(12) -.009(4) .06(3) Uiso d . 1 . . H
N1B -.4287(5) .4090(8) -.0984(3) .0339(12) Uani d . 1 . . N
N2B -.2982(4) .5177(7) .0181(2) .0297(10) Uani d . 1 . . N
C1B -.4924(6) .3643(11) -.1609(4) .0442(15) Uani d . 1 . . C
H1BA -.4591 .3533 -.1984 .053 Uiso calc R 1 . . H
C2B -.6041(6) .3344(12) -.1711(4) .055(2) Uani d . 1 . . C
H2BA -.6460 .3069 -.2151 .067 Uiso calc R 1 . . H
C3B -.6537(6) .3455(12) -.1157(5) .057(2) Uani d . 1 . . C
H3BA -.7292 .3222 -.1216 .068 Uiso calc R 1 . . H
C4B -.5913(6) .3910(11) -.0521(5) .0459(17) Uani d . 1 . . C
H4BA -.6238 .4004 -.0142 .055 Uiso calc R 1 . . H
C5B -.4351(7) .4834(12) .0845(4) .0485(18) Uani d . 1 . . C
H5BA -.5080 .4572 .0864 .058 Uiso calc R 1 . . H
C6B -.3578(8) .5284(12) .1437(4) .055(2) Uani d . 1 . . C
H6BA -.3781 .5319 .1861 .066 Uiso calc R 1 . . H
C7B -.2523(8) .5675(12) .1400(4) .054(2) Uani d . 1 . . C
H7BA -.1993 .5969 .1798 .065 Uiso calc R 1 . . H
C8B -.2241(6) .5633(10) .0760(3) .0421(15) Uani d . 1 . . C
H8BA -.1520 .5929 .0733 .051 Uiso calc R 1 . . H
C9B -.4775(6) .4233(9) -.0445(4) .0342(14) Uani d . 1 . . C
C10B -.4024(6) .4776(10) .0216(3) .0346(13) Uani d . 1 . . C
O1W .0434(4) .2105(8) -.0696(3) .0439(11) Uani d . 1 . . O
H11 .049(10) .270(14) -.102(4) .10(5) Uiso d . 1 . . H
H12 .013(8) .108(9) -.077(5) .07(3) Uiso d . 1 . . H
O2W -.0456(4) 1.1564(8) .0742(3) .0432(11) Uani d . 1 . . O
H21 -.010(9) 1.257(10) .084(5) .09(4) Uiso d . 1 . . H
H22 -.045(5) 1.103(8) .110(2) .020(10) Uiso d . 1 . . H
O3W -.0557(7) 1.0598(12) -.3138(4) .072(2) Uani d . 1 . . O
H31 -.072(6) 1.034(11) -.277(3) .04(2) Uiso d . 1 . . H
H32 -.002(6) 1.132(13) -.306(5) .08(3) Uiso d . 1 . . H
O4W .0518(7) .5699(12) .3222(4) .069(2) Uani d . 1 . . O
H41 .080(14) .49(3) .300(6) .06(3) Uiso d . 1 . . H
H42 -.002(4) .614(8) .295(3) .05(2) Uiso d . 1 . . H

loop_
_atom_site_aniso_label
_atom_site_aniso_U_11
_atom_site_aniso_U_22
_atom_site_aniso_U_33
_atom_site_aniso_U_12
_atom_site_aniso_U_13
_atom_site_aniso_U_23
Ni1A .0245(3) .0336(4) .0217(3) .0005(3) .0064(3) -.0024(3)
S1A .0332(7) .0349(7) .0338(7) .0049(6) .0132(6) -.0018(6)
S2A .0344(7) .0305(7) .0248(6) .0013(6) .0094(5) .0007(6)
O1A .067(3) .032(2) .039(2) .010(2) .019(2) .006(2)
O2A .044(3) .039(2) .039(2) .001(2) .021(2) -.006(2)
O3A .038(3) .051(3) .040(2) -.010(2) .000(2) .007(2)
O1WA .051(3) .032(2) .0269(19) .0002(19) .0143(18) -.0047(16)
O2WA .026(2) .043(3) .034(2) .004(2) .0051(17) .005(2)
O3WA .044(3) .040(3) .029(2) -.001(2) .004(2) .000(2)
N1A .025(3) .039(3) .033(3) .000(2) .003(2) .003(2)
N2A .034(3) .035(3) .026(2) .004(2) .009(2) -.0034(19)
C1A .038(4) .056(4) .047(4) -.003(3) -.005(3) .002(3)
C2A .041(4) .059(5) .067(5) -.004(4) -.015(4) .003(4)
C3A .027(3) .057(5) .098(7) -.004(3) .004(4) .011(5)
C4A .030(4) .050(4) .075(6) .003(3) .018(4) .009(4)
C5A .063(5) .043(4) .052(4) .004(4) .038(4) .005(3)
C6A .096(7) .046(4) .043(4) .006(4) .039(4) .000(3)
C7A .076(6) .050(4) .029(3) -.002(4) .010(3) -.011(3)
C8A .045(4) .049(4) .029(3) .001(3) .007(3) -.007(3)
C9A .026(3) .032(3) .049(4) .000(2) .014(3) .003(2)
C10A .037(3) .033(3) .037(3) .006(3) .018(3) .005(2)
Ni1B .0235(3) .0355(4) .0219(3) .0007(3) .0065(3) -.0016(3)
S1B .0297(7) .0362(8) .0368(7) .0036(6) .0127(6) .0022(6)
S2B .0279(6) .0323(7) .0289(6) .0003(6) .0077(5) .0007(6)
O1B .047(3) .037(2) .037(2) .003(2) .016(2) .007(2)
O2B .057(3) .041(3) .045(3) .000(2) .027(2) -.004(2)
O3B .034(2) .050(3) .048(3) -.007(2) -.003(2) .013(2)
O1WB .047(3) .036(2) .029(2) .001(2) .0149(19) -.0019(19)
O2WB .029(2) .048(3) .033(2) .004(2) .0072(18) .007(2)
O3WB .039(2) .036(2) .037(2) .003(2) .005(2) -.001(2)
N1B .031(3) .041(3) .029(3) .000(2) .006(2) .005(2)
N2B .033(3) .032(2) .026(2) .003(2) .011(2) -.0020(19)
C1B .039(4) .053(4) .037(3) -.004(3) .000(3) .003(3)
C2B .040(4) .056(5) .058(4) -.008(3) -.016(3) .010(4)
C3B .027(3) .057(5) .083(6) -.003(3) .006(3) .015(4)
C4B .029(3) .045(4) .067(5) .000(3) .017(3) .008(3)
C5B .056(5) .055(4) .046(4) .007(4) .035(4) .007(3)
C6B .082(6) .062(5) .029(3) .002(4) .029(4) -.002(3)
C7B .078(6) .058(5) .027(3) .008(4) .010(3) -.006(3)
C8B .046(4) .056(4) .024(3) .001(3) .008(3) -.003(3)
C9B .032(3) .036(3) .037(3) .004(2) .013(3) .008(2)
C10B .037(3) .038(3) .034(3) .008(3) .018(3) .004(3)
O1W .042(3) .046(3) .042(3) .001(2) .007(2) .004(2)
O2W .044(3) .046(3) .039(2) .001(2) .008(2) .006(2)
O3W .078(5) .091(5) .058(4) -.036(4) .036(4) -.026(3)
O4W .073(5) .079(5) .064(4) -.018(4) .037(4) -.020(3)

loop_
_atom_type_symbol
_atom_type_description
_atom_type_scat_dispersion_real
_atom_type_scat_dispersion_imag
_atom_type_scat_source
C C 0.0033 0.0016 'International Tables Vol C Tables 4.2.6.8 and 6.1.1.4'
H H 0.0000 0.0000 'International Tables Vol C Tables 4.2.6.8 and 6.1.1.4'
N N 0.0061 0.0033 'International Tables Vol C Tables 4.2.6.8 and 6.1.1.4'
O O 0.0106 0.0060 'International Tables Vol C Tables 4.2.6.8 and 6.1.1.4'
S S 0.1246 0.1234 'International Tables Vol C Tables 4.2.6.8 and 6.1.1.4'
Ni Ni 0.3393 1.1124 'International Tables Vol C Tables 4.2.6.8 and 6.1.1.4'

loop_
_geom_angle_atom_site_label_1
_geom_angle_atom_site_label_2
_geom_angle_atom_site_label_3
_geom_angle
_geom_angle_publ_flag
N1A Ni1A O2WA 173.1(2) n
N1A Ni1A O1WA 92.4(2) n
O2WA Ni1A O1WA 93.9(2) n
N1A Ni1A N2A 78.8(2) n
O2WA Ni1A N2A 94.6(2) n
O1WA Ni1A N2A 169.7(2) n
N1A Ni1A O3WA 91.4(2) n
O2WA Ni1A O3WA 85.8(2) n
O1WA Ni1A O3WA 90.32(19) n
N2A Ni1A O3WA 84.5(2) n
N1A Ni1A S1A 90.28(16) n
O2WA Ni1A S1A 92.71(15) n
O1WA Ni1A S1A 87.96(15) n
N2A Ni1A S1A 97.45(15) n
O3WA Ni1A S1A 177.65(14) n
S2A S1A Ni1A 104.12(8) n
O1A S2A O3A 112.0(3) n
O1A S2A O2A 110.4(3) n
O3A S2A O2A 110.4(3) n
O1A S2A S1A 108.3(2) n
O3A S2A S1A 108.0(2) n
O2A S2A S1A 107.7(2) n
Ni1A O1WA H1A1 125(4) n
Ni1A O1WA H1A2 108(6) n
H1A1 O1WA H1A2 113(6) n
Ni1A O2WA H2A1 121(7) n
Ni1A O2WA H2A2 111(7) n
H2A1 O2WA H2A2 111(7) n
Ni1A O3WA H3A1 109(6) n
Ni1A O3WA H3A2 122(7) n
H3A1 O3WA H3A2 111(7) n
C9A N1A C1A 118.4(6) n
C9A N1A Ni1A 115.7(5) n
C1A N1A Ni1A 125.9(5) n
C8A N2A C10A 119.6(6) n
C8A N2A Ni1A 124.9(4) n
C10A N2A Ni1A 114.9(4) n
N1A C1A C2A 122.6(8) n
N1A C1A H1AA 118.7 n
C2A C1A H1AA 118.7 n
C3A C2A C1A 119.0(8) n
C3A C2A H2AA 120.5 n
C1A C2A H2AA 120.5 n
C2A C3A C4A 118.8(7) n
C2A C3A H3AA 120.6 n
C4A C3A H3AA 120.6 n
C9A C4A C3A 119.3(9) n
C9A C4A H4AA 120.4 n
C3A C4A H4AA 120.4 n
C6A C5A C10A 119.5(8) n
C6A C5A H5AA 120.3 n
C10A C5A H5AA 120.3 n
C5A C6A C7A 120.1(7) n
C5A C6A H6AA 120.0 n
C7A C6A H6AA 120.0 n
C6A C7A C8A 117.9(7) n
C6A C7A H7AA 121.1 n
C8A C7A H7AA 121.1 n
N2A C8A C7A 122.4(7) n
N2A C8A H8AA 118.8 n
C7A C8A H8AA 118.8 n
N1A C9A C4A 121.9(8) n
N1A C9A C10A 115.1(6) n
C4A C9A C10A 122.9(7) n
N2A C10A C5A 120.6(7) n
N2A C10A C9A 115.1(6) n
C5A C10A C9A 124.3(7) n
N1B Ni1B O2WB 172.3(2) n
N1B Ni1B N2B 79.3(2) n
O2WB Ni1B N2B 93.3(2) n
N1B Ni1B O1WB 92.8(2) n
O2WB Ni1B O1WB 94.2(2) n
N2B Ni1B O1WB 170.1(2) n
N1B Ni1B O3WB 91.6(2) n
O2WB Ni1B O3WB 85.4(2) n
N2B Ni1B O3WB 84.33(19) n
O1WB Ni1B O3WB 89.93(18) n
N1B Ni1B S1B 91.18(16) n
O2WB Ni1B S1B 92.16(15) n
N2B Ni1B S1B 98.35(15) n
O1WB Ni1B S1B 87.74(14) n
O3WB Ni1B S1B 176.46(14) n
S2B S1B Ni1B 103.76(8) n
O3B S2B O1B 110.7(3) n
O3B S2B O2B 110.9(3) n
O1B S2B O2B 111.2(3) n
O3B S2B S1B 108.1(2) n
O1B S2B S1B 107.7(2) n
O2B S2B S1B 108.0(2) n
Ni1B O1WB H1B1 118(9) n
Ni1B O1WB H1B2 118(10) n
H1B1 O1WB H1B2 109(8) n
Ni1B O2WB H2B1 114(5) n
Ni1B O2WB H2B2 114(8) n
H2B1 O2WB H2B2 106(6) n
Ni1B O3WB H3B1 114(5) n
Ni1B O3WB H3B2 109(7) n
H3B1 O3WB H3B2 112(6) n
C9B N1B C1B 118.3(6) n
C9B N1B Ni1B 115.4(5) n
C1B N1B Ni1B 126.3(5) n
C10B N2B C8B 119.4(6) n
C10B N2B Ni1B 114.3(4) n
C8B N2B Ni1B 125.5(4) n
N1B C1B C2B 122.5(8) n
N1B C1B H1BA 118.8 n
C2B C1B H1BA 118.7 n
C1B C2B C3B 119.2(7) n
C1B C2B H2BA 120.4 n
C3B C2B H2BA 120.4 n
C4B C3B C2B 119.4(7) n
C4B C3B H3BA 120.3 n
C2B C3B H3BA 120.3 n
C3B C4B C9B 119.2(8) n
C3B C4B H4BA 120.4 n
C9B C4B H4BA 120.4 n
C6B C5B C10B 119.0(7) n
C6B C5B H5BA 120.5 n
C10B C5B H5BA 120.5 n
C7B C6B C5B 119.8(6) n
C7B C6B H6BA 120.1 n
C5B C6B H6BA 120.1 n
C6B C7B C8B 119.1(7) n
C6B C7B H7BA 120.4 n
C8B C7B H7BA 120.4 n
N2B C8B C7B 121.7(7) n
N2B C8B H8BA 119.2 n
C7B C8B H8BA 119.2 n
N1B C9B C4B 121.4(7) n
N1B C9B C10B 114.8(6) n
C4B C9B C10B 123.8(7) n
N2B C10B C5B 121.0(7) n
N2B C10B C9B 115.6(6) n
C5B C10B C9B 123.4(7) n
H11 O1W H12 116(7) n
H21 O2W H22 107(6) n
H31 O3W H32 108(6) n
H41 O4W H42 106(7) n

loop_
_geom_bond_atom_site_label_1
_geom_bond_atom_site_label_2
_geom_bond_site_symmetry_2
_geom_bond_distance
_geom_bond_publ_flag
Ni1A N1A . 2.052(6) y
Ni1A N2A . 2.071(5) y
Ni1A O1WA . 2.069(4) y
Ni1A O2WA . 2.062(5) y
Ni1A O3WA . 2.110(5) y
Ni1A S1A . 2.4772(18) y
S1A S2A . 2.027(2) y
S2A O1A . 1.453(5) y
S2A O2A . 1.467(5) y
S2A O3A . 1.464(5) y
O1WA H1A1 . .81(4) n
O1WA H1A2 . .80(4) n
O2WA H2A1 . .79(4) n
O2WA H2A2 . .84(4) n
O3WA H3A1 . .80(4) n
O3WA H3A2 . .82(4) n
N1A C9A . 1.340(9) n
N1A C1A . 1.343(9) n
N2A C8A . 1.338(8) n
N2A C10A . 1.340(8) n
C1A C2A . 1.376(11) n
C1A H1AA . .9300 n
C2A C3A . 1.370(14) n
C2A H2AA . .9300 n
C3A C4A . 1.389(14) n
C3A H3AA . .9300 n
C4A C9A . 1.374(10) n
C4A H4AA . .9300 n
C5A C6A . 1.367(13) n
C5A C10A . 1.392(9) n
C5A H5AA . .9300 n
C6A C7A . 1.375(13) n
C6A H6AA . .9300 n
C7A C8A . 1.385(9) n
C7A H7AA . .9300 n
C8A H8AA . .9300 n
C9A C10A . 1.478(10) n
Ni1B N1B . 2.041(6) y
Ni1B N2B . 2.065(5) y
Ni1B O1WB . 2.075(4) y
Ni1B O2WB . 2.064(5) y
Ni1B O3WB . 2.133(5) y
Ni1B S1B . 2.4914(18) y
S1B S2B . 2.030(2) y
S2B O1B . 1.463(5) y
S2B O2B . 1.468(5) y
S2B O3B . 1.459(5) y
O1WB H1B1 . .83(4) n
O1WB H1B2 . .83(7) n
O2WB H2B1 . .84(4) n
O2WB H2B2 . .81(4) n
O3WB H3B1 . .80(4) n
O3WB H3B2 . .81(4) n
N1B C9B . 1.342(9) n
N1B C1B . 1.348(9) n
N2B C10B . 1.336(8) n
N2B C8B . 1.338(8) n
C1B C2B . 1.368(10) n
C1B H1BA . .9300 n
C2B C3B . 1.375(13) n
C2B H2BA . .9300 n
C3B C4B . 1.361(13) n
C3B H3BA . .9300 n
C4B C9B . 1.402(10) n
C4B H4BA . .9300 n
C5B C6B . 1.375(12) n
C5B C10B . 1.394(9) n
C5B H5BA . .9300 n
C6B C7B . 1.352(13) n
C6B H6BA . .9300 n
C7B C8B . 1.388(9) n
C7B H7BA . .9300 n
C8B H8BA . .9300 n
C9B C10B . 1.478(10) n
O1W H11 . .78(4) n
O1W H12 . .81(4) n
O2W H21 . .83(4) n
O2W H22 . .80(4) n
O3W H31 . .82(4) n
O3W H32 . .83(4) n
O4W H41 . .82(4) n
O4W H42 . .81(3) n

loop_
_geom_hbond_atom_site_label_D
_geom_hbond_atom_site_label_H
_geom_hbond_atom_site_label_A
_geom_hbond_site_symmetry_A
_geom_hbond_distance_DH
_geom_hbond_distance_HA
_geom_hbond_distance_DA
_geom_hbond_angle_DHA
O1WA H1A1 O1A 1_565 0.81(4) 1.86(4) 2.676(7) 178(4)
O1WA H1A2 O2A 1_555 0.80(7) 1.95(6) 2.735(7) 165(6)
O2WA H2A1 O2W 1_555 0.78(7) 2.02(7) 2.795(8) 167(6)
O2WA H2A2 O3A 1_555 0.83(7) 1.93(7) 2.762(8) 167(5)
O3WA H3A1 O1W 1_565 0.80(5) 1.94(5) 2.750(6) 174(6)
O3WA H3A2 S1A 1_565 0.81(7) 2.49(7) 3.284(5) 163(7)
O1WB H1B1 O2B 1_555 0.82(10) 2.15(13) 2.725(7) 126(9)
O1WB H1B2 O1B 1_545 0.82(15) 2.08(19) 2.715(7) 133(13)
O2WB H2B1 O3B 1_555 0.84(6) 1.93(5) 2.758(8) 163(5)
O2WB H2B2 O1W 1_555 0.81(8) 1.99(9) 2.807(8) 173(7)
O3WB H3B1 S1B 1_545 0.79(5) 2.51(5) 3.279(5) 160(5)
O3WB H3B2 O2W 1_545 0.80(5) 1.98(5) 2.772(6) 164(6)
O1W H11 O4W 2_564 0.78(9) 1.87(8) 2.656(10) 174(8)
O1W H12 O3B 1_545 0.80(7) 2.09(6) 2.894(8) 174(6)
O2W H21 O3A 1_565 0.82(8) 2.08(7) 2.911(8) 172(7)
O2W H22 O3W 2_575 0.79(5) 1.91(5) 2.709(10) 170(5)
O3W H31 O1B 1_555 0.82(6) 2.08(7) 2.873(10) 159(5)
O3W H32 O2A 2_574 0.82(8) 2.11(8) 2.942(10) 176(8)
